data_4119692
loop_
_publ_author_name
'Ilne Grobler'
'Vincent J. Smith'
'Prashant M. Bhatt'
'Simon A. Herbert'
'Leonard J. Barbour'

_publ_section_title
;
 Tunable Anisotropic Thermal Expansion of a Porous Zinc(II) Metal-Organic
 Framework
;
_journal_name_full 'Journal of the American Chemical Society'
_journal_page_first 6411
_journal_page_last 6414
_journal_paper_doi 10.1021/ja401671p
_journal_volume 135
_journal_year 2013
_chemical_formula_moiety 'C18 H11 N2 O3 Zn'
_chemical_formula_sum 'C18 H11 N2 O3 Zn'
_chemical_formula_weight 368.66
_chemical_name_common MOF-150
_chemical_name_systematic
;
 ?
;
_space_group_IT_number 82
_symmetry_cell_setting tetragonal
_symmetry_space_group_name_Hall 'I -4'
_symmetry_space_group_name_H-M 'I -4'
_atom_sites_solution_hydrogens geom
_atom_sites_solution_primary direct
_atom_sites_solution_secondary difmap
_audit_creation_method SHELXL-97
_cell_angle_alpha 90.00
_cell_angle_beta 90.00
_cell_angle_gamma 90.00
_cell_formula_units_Z 8
_cell_length_a 26.4366(9)
_cell_length_b 26.4366(9)
_cell_length_c 5.3287(2)
_cell_measurement_reflns_used 3523
_cell_measurement_temperature 370(2)
_cell_measurement_theta_max 27.4015
_cell_measurement_theta_min 2.4365
_cell_volume 3724.2(2)
_computing_cell_refinement 'SAINT (Bruker, 2009)'
_computing_data_collection 'APEX2 (Bruker, 2009)'
_computing_data_reduction SAINT
_computing_molecular_graphics 'X-Seed (Barbour,2001; Atwood & Barbour,2003)'
_computing_structure_refinement 'SHELXL-97 (Sheldrick, 1997)'
_computing_structure_solution 'SHELXS-97 (Sheldrick, 1990)'
_diffrn_ambient_temperature 370(2)
_diffrn_measured_fraction_theta_full 0.998
_diffrn_measured_fraction_theta_max 0.998
_diffrn_measurement_device_type 'Bruker Apex DUO CCD area-detector'
_diffrn_measurement_method \w
_diffrn_radiation_monochromator multilayer
_diffrn_radiation_source 'Incoatec I\mS microsource'
_diffrn_radiation_type MoK\a
_diffrn_radiation_wavelength 0.71073
_diffrn_reflns_av_R_equivalents 0.0801
_diffrn_reflns_av_sigmaI/netI 0.0612
_diffrn_reflns_limit_h_max 34
_diffrn_reflns_limit_h_min -31
_diffrn_reflns_limit_k_max 34
_diffrn_reflns_limit_k_min -26
_diffrn_reflns_limit_l_max 7
_diffrn_reflns_limit_l_min -6
_diffrn_reflns_number 13359
_diffrn_reflns_theta_full 28.01
_diffrn_reflns_theta_max 28.01
_diffrn_reflns_theta_min 1.54
_exptl_absorpt_coefficient_mu 1.334
_exptl_absorpt_correction_T_max 0.7991
_exptl_absorpt_correction_T_min 0.3489
_exptl_absorpt_correction_type multi-scan
_exptl_absorpt_process_details (SAINT(Bruker,2008))
_exptl_crystal_colour Brown
_exptl_crystal_density_diffrn 1.315
_exptl_crystal_description Block
_exptl_crystal_F_000 1496
_exptl_crystal_size_max 1.00
_exptl_crystal_size_mid 0.25
_exptl_crystal_size_min 0.18
_refine_diff_density_max 0.890
_refine_diff_density_min -0.520
_refine_diff_density_rms 0.099
_refine_ls_abs_structure_details 'Flack H D (1983), Acta Cryst. A39, 876-881'
_refine_ls_abs_structure_Flack 0.002(14)
_refine_ls_extinction_method none
_refine_ls_goodness_of_fit_ref 1.015
_refine_ls_hydrogen_treatment constr
_refine_ls_matrix_type full
_refine_ls_number_parameters 249
_refine_ls_number_reflns 4468
_refine_ls_number_restraints 1
_refine_ls_restrained_S_all 1.016
_refine_ls_R_factor_all 0.0666
_refine_ls_R_factor_gt 0.0589
_refine_ls_shift/su_max 0.000
_refine_ls_shift/su_mean 0.000
_refine_ls_structure_factor_coef Fsqd
_refine_ls_weighting_details 'calc w=1/[\s^2^(Fo^2^)+(0.1107P)^2^+0.0000P] where P=(Fo^2^+2Fc^2^)/3'
_refine_ls_weighting_scheme calc
_refine_ls_wR_factor_gt 0.1558
_refine_ls_wR_factor_ref 0.1609
_reflns_number_gt 3716
_reflns_number_total 4468
_reflns_threshold_expression >2\s(I)
_cod_data_source_file ja401671p_si_001_4.cif
_cod_data_source_block C:1_apohost_370K
_cod_original_sg_symbol_Hall I-4
_cod_database_code 4119692

loop_
_symmetry_equiv_pos_as_xyz
'x, y, z'
'y, -x, -z'
'-x, -y, z'
'-y, x, -z'
'x+1/2, y+1/2, z+1/2'
'y+1/2, -x+1/2, -z+1/2'
'-x+1/2, -y+1/2, z+1/2'
'-y+1/2, x+1/2, -z+1/2'

loop_
_atom_site_label
_atom_site_type_symbol
_atom_site_fract_x
_atom_site_fract_y
_atom_site_fract_z
_atom_site_U_iso_or_equiv
_atom_site_adp_type
_atom_site_occupancy
_atom_site_symmetry_multiplicity
_atom_site_calc_flag
_atom_site_refinement_flags
_atom_site_disorder_assembly
_atom_site_disorder_group
Zn1 Zn 0.214903(15) 0.226233(17) 0.83260(10) 0.05253(17) Uani 1 1 d . . .
O1 O 0.24618(14) 0.22398(13) 1.1562(8) 0.0721(8) Uani 1 1 d . . .
N1 N 0.14139(12) 0.24947(16) 0.8564(10) 0.0658(10) Uani 1 1 d . A .
C12 C 0.01149(16) 0.24157(18) 0.6734(13) 0.0655(12) Uani 1 1 d . . .
C10 C 0.04038(15) 0.32774(17) 1.0724(10) 0.0594(11) Uani 1 1 d . A .
H10 H 0.0065 0.3320 1.0311 0.071 Uiso 1 1 calc R . .
N2 N 0.05987(13) 0.25587(16) 0.7746(10) 0.0697(13) Uani 1 1 d . A .
C11 C 0.06947(15) 0.2916(2) 0.9543(10) 0.0615(11) Uani 1 1 d . . .
C4 C 0.11560(15) 0.35277(16) 1.3148(10) 0.0563(9) Uani 1 1 d . A .
C9 C 0.06330(16) 0.35786(16) 1.2562(9) 0.0588(11) Uani 1 1 d . . .
C3 C 0.14515(15) 0.31676(16) 1.1888(11) 0.0595(10) Uani 1 1 d . . .
H3 H 0.1793 0.3127 1.2266 0.071 Uiso 1 1 calc R A .
C2 C 0.12200(15) 0.28733(18) 1.0058(10) 0.0600(11) Uani 1 1 d . A .
C5 C 0.1360(2) 0.3816(2) 1.5114(12) 0.0768(14) Uani 1 1 d . . .
H5 H 0.1697 0.3771 1.5571 0.092 Uiso 1 1 calc R A .
C8 C 0.0345(2) 0.3951(2) 1.3864(13) 0.0784(15) Uani 1 1 d . A .
H8 H 0.0006 0.4001 1.3464 0.094 Uiso 1 1 calc R . .
C7 C 0.0566(3) 0.4234(2) 1.5689(13) 0.0888(18) Uani 1 1 d . . .
H7 H 0.0376 0.4480 1.6508 0.107 Uiso 1 1 calc R A .
C1 C 0.10402(17) 0.2314(2) 0.7277(11) 0.0735(15) Uani 1 1 d . . .
H1 H 0.1071 0.2046 0.6156 0.088 Uiso 1 1 calc R A .
C6 C 0.1072(2) 0.4163(2) 1.6364(15) 0.0838(17) Uani 1 1 d . A .
H6 H 0.1213 0.4351 1.7663 0.101 Uiso 1 1 calc R . .
C17A C -0.0226(3) 0.2774(3) 0.599(2) 0.072(3) Uani 0.581(10) 1 d P A 2
H17A H -0.0144 0.3116 0.6068 0.086 Uiso 0.581(10) 1 calc PR A 2
C15 C -0.08113(19) 0.2150(2) 0.4836(17) 0.093(2) Uani 1 1 d . . .
C16A C -0.0709(3) 0.2619(4) 0.509(2) 0.065(2) Uani 0.581(10) 1 d P A 2
H16A H -0.0951 0.2861 0.4683 0.078 Uiso 0.581(10) 1 calc PR A 2
C13A C -0.0008(5) 0.1920(4) 0.646(5) 0.134(7) Uani 0.581(10) 1 d P A 2
H13A H 0.0214 0.1679 0.7094 0.161 Uiso 0.581(10) 1 calc PR A 2
C14B C -0.0387(9) 0.2173(10) 0.332(5) 0.151(12) Uani 0.419(10) 1 d P A 1
H14B H -0.0420 0.2094 0.1626 0.181 Uiso 0.419(10) 1 calc PR A 1
C13B C 0.0095(5) 0.2313(9) 0.426(3) 0.097(6) Uani 0.419(10) 1 d P A 1
H13B H 0.0379 0.2333 0.3232 0.116 Uiso 0.419(10) 1 calc PR A 1
C17B C -0.0319(5) 0.2392(11) 0.811(4) 0.138(11) Uani 0.419(10) 1 d P A 1
H17B H -0.0306 0.2468 0.9811 0.166 Uiso 0.419(10) 1 calc PR A 1
C14A C -0.0423(4) 0.1763(4) 0.536(4) 0.126(7) Uani 0.581(10) 1 d P A 2
H14A H -0.0470 0.1425 0.4927 0.152 Uiso 0.581(10) 1 calc PR A 2
C16B C -0.0767(5) 0.2263(12) 0.708(5) 0.161(17) Uani 0.419(10) 1 d P A 1
H16B H -0.1053 0.2259 0.8097 0.194 Uiso 0.419(10) 1 calc PR A 1
C18 C -0.1308(2) 0.1959(3) 0.397(3) 0.171(7) Uani 1 1 d D A .
O2 O -0.16516(16) 0.22421(18) 0.3603(14) 0.1150(19) Uani 1 1 d D . .
O3 O -0.1421(10) 0.1553(10) 0.318(6) 0.404(12) Uiso 1 1 d . . .

loop_
_atom_site_aniso_label
_atom_site_aniso_U_11
_atom_site_aniso_U_22
_atom_site_aniso_U_33
_atom_site_aniso_U_23
_atom_site_aniso_U_13
_atom_site_aniso_U_12
Zn1 0.0346(2) 0.0498(3) 0.0731(3) -0.0166(2) 0.0038(2) 0.00392(17)
O1 0.067(2) 0.0693(19) 0.081(2) 0.009(2) -0.0069(19) -0.0083(16)
N1 0.0339(14) 0.067(2) 0.097(3) -0.027(2) -0.0021(19) 0.0017(14)
C12 0.0386(19) 0.062(2) 0.096(3) -0.023(3) -0.009(2) 0.0009(16)
C10 0.0308(16) 0.061(2) 0.086(3) -0.010(2) 0.0033(18) 0.0112(16)
N2 0.0325(15) 0.067(2) 0.110(4) -0.030(2) -0.0118(18) 0.0037(15)
C11 0.0368(18) 0.066(3) 0.082(3) -0.022(2) -0.0045(19) 0.0019(17)
C4 0.0475(18) 0.052(2) 0.070(2) -0.008(2) 0.002(2) -0.0064(16)
C9 0.0446(19) 0.049(2) 0.083(3) -0.0093(19) 0.0102(18) 0.0039(17)
C3 0.0381(17) 0.056(2) 0.085(3) -0.015(2) -0.008(2) 0.0003(16)
C2 0.0358(17) 0.058(2) 0.086(3) -0.013(2) -0.006(2) 0.0058(16)
C5 0.068(3) 0.073(3) 0.090(3) -0.024(3) 0.000(3) -0.016(2)
C8 0.064(3) 0.067(3) 0.104(4) -0.022(3) 0.019(3) 0.002(2)
C7 0.089(4) 0.073(3) 0.105(4) -0.034(3) 0.024(3) -0.005(3)
C1 0.042(2) 0.074(3) 0.104(4) -0.041(3) -0.013(2) 0.007(2)
C6 0.077(3) 0.070(3) 0.104(4) -0.034(3) 0.017(3) -0.010(2)
C17A 0.039(4) 0.054(4) 0.121(8) -0.017(5) -0.026(4) 0.004(3)
C15 0.041(2) 0.071(3) 0.168(7) -0.031(4) -0.042(3) 0.002(2)
C16A 0.046(4) 0.069(5) 0.079(6) -0.015(4) -0.021(4) 0.001(3)
C13A 0.081(7) 0.060(5) 0.26(2) 0.006(10) -0.053(12) -0.002(5)
C14B 0.128(17) 0.18(2) 0.146(18) 0.025(17) -0.084(16) -0.099(17)
C13B 0.044(6) 0.158(18) 0.089(10) 0.015(10) -0.009(6) -0.011(8)
C17B 0.039(6) 0.26(3) 0.113(13) -0.099(17) 0.022(8) -0.053(11)
C14A 0.077(7) 0.062(5) 0.24(2) -0.030(9) -0.077(10) 0.018(5)
C16B 0.030(5) 0.27(3) 0.19(3) -0.16(3) 0.025(9) -0.019(10)
C18 0.058(3) 0.124(6) 0.331(19) -0.088(9) -0.066(7) -0.005(4)
O2 0.074(2) 0.087(3) 0.184(5) -0.041(4) -0.060(3) 0.007(2)

loop_
_atom_type_symbol
_atom_type_description
_atom_type_scat_dispersion_real
_atom_type_scat_dispersion_imag
_atom_type_scat_source
C C 0.0033 0.0016 'International Tables Vol C Tables 4.2.6.8 and 6.1.1.4'
H H 0.0000 0.0000 'International Tables Vol C Tables 4.2.6.8 and 6.1.1.4'
N N 0.0061 0.0033 'International Tables Vol C Tables 4.2.6.8 and 6.1.1.4'
O O 0.0106 0.0060 'International Tables Vol C Tables 4.2.6.8 and 6.1.1.4'
Zn Zn 0.2839 1.4301 'International Tables Vol C Tables 4.2.6.8 and 6.1.1.4'

loop_
_geom_angle_atom_site_label_1
_geom_angle_atom_site_label_2
_geom_angle_atom_site_label_3
_geom_angle
_geom_angle_site_symmetry_1
_geom_angle_site_symmetry_3
O1 Zn1 O1 103.38(9) . 7_554
O1 Zn1 O2 113.5(3) . 2_556
O1 Zn1 O2 104.2(2) 7_554 2_556
O1 Zn1 N1 111.39(19) . .
O1 Zn1 N1 109.55(19) 7_554 .
O2 Zn1 N1 113.96(18) 2_556 .
Zn1 O1 Zn1 130.73(18) . 7
C1 N1 C2 106.9(3) . .
C1 N1 Zn1 125.6(3) . .
C2 N1 Zn1 127.5(3) . .
C13B C12 C13A 72.1(14) . .
C13B C12 C17B 119.0(10) . .
C13A C12 C17B 79.2(14) . .
C13B C12 C17A 80.1(10) . .
C13A C12 C17A 118.7(7) . .
C17B C12 C17A 68.4(13) . .
C13B C12 N2 117.0(8) . .
C13A C12 N2 120.4(7) . .
C17B C12 N2 124.0(8) . .
C17A C12 N2 120.9(5) . .
C11 C10 C9 118.2(4) . .
C11 C10 H10 120.9 . .
C9 C10 H10 120.9 . .
C1 N2 C11 107.4(4) . .
C1 N2 C12 124.7(4) . .
C11 N2 C12 127.5(4) . .
N2 C11 C10 134.0(4) . .
N2 C11 C2 105.1(4) . .
C10 C11 C2 120.9(4) . .
C3 C4 C5 120.8(4) . .
C3 C4 C9 120.0(4) . .
C5 C4 C9 119.0(4) . .
C10 C9 C4 121.3(4) . .
C10 C9 C8 120.1(4) . .
C4 C9 C8 118.5(5) . .
C2 C3 C4 118.1(4) . .
C2 C3 H3 121.0 . .
C4 C3 H3 121.0 . .
N1 C2 C3 130.4(4) . .
N1 C2 C11 108.1(4) . .
C3 C2 C11 121.4(4) . .
C6 C5 C4 121.0(5) . .
C6 C5 H5 119.5 . .
C4 C5 H5 119.5 . .
C7 C8 C9 119.9(5) . .
C7 C8 H8 120.0 . .
C9 C8 H8 120.0 . .
C8 C7 C6 121.5(5) . .
C8 C7 H7 119.3 . .
C6 C7 H7 119.3 . .
N1 C1 N2 112.5(4) . .
N1 C1 H1 123.8 . .
N2 C1 H1 123.8 . .
C5 C6 C7 119.9(6) . .
C5 C6 H6 120.1 . .
C7 C6 H6 120.1 . .
C12 C17A C16A 119.3(7) . .
C12 C17A H17A 120.3 . .
C16A C17A H17A 120.3 . .
C16B C15 C16A 69.1(16) . .
C16B C15 C14B 118.5(11) . .
C16A C15 C14B 81.2(13) . .
C16B C15 C14A 85.4(16) . .
C16A C15 C14A 120.4(6) . .
C14B C15 C14A 65.0(13) . .
C16B C15 C18 117.8(12) . .
C16A C15 C18 123.6(6) . .
C14B C15 C18 123.5(11) . .
C14A C15 C18 116.0(6) . .
C15 C16A C17A 120.3(7) . .
C15 C16A H16A 119.8 . .
C17A C16A H16A 119.8 . .
C14A C13A C12 123.6(11) . .
C14A C13A H13A 118.2 . .
C12 C13A H13A 118.2 . .
C15 C14B C13B 122(2) . .
C15 C14B H14B 118.9 . .
C13B C14B H14B 118.9 . .
C12 C13B C14B 115.6(17) . .
C12 C13B H13B 122.2 . .
C14B C13B H13B 122.2 . .
C16B C17B C12 122.3(16) . .
C16B C17B H17B 118.9 . .
C12 C17B H17B 118.9 . .
C13A C14A C15 116.5(9) . .
C13A C14A H14A 121.8 . .
C15 C14A H14A 121.8 . .
C15 C16B C17B 122.4(16) . .
C15 C16B H16B 118.8 . .
C17B C16B H16B 118.8 . .
O2 C18 O3 108.4(15) . .
O2 C18 C15 120.8(6) . .
O3 C18 C15 129.8(14) . .
C18 O2 Zn1 130.1(5) . 4_556

loop_
_geom_bond_atom_site_label_1
_geom_bond_atom_site_label_2
_geom_bond_distance
_geom_bond_site_symmetry_2
Zn1 O1 1.913(4) .
Zn1 O1 1.917(4) 7_554
Zn1 O2 1.930(4) 2_556
Zn1 N1 2.042(3) .
O1 Zn1 1.917(4) 7
N1 C1 1.294(6) .
N1 C2 1.378(6) .
C12 C13B 1.348(19) .
C12 C13A 1.358(12) .
C12 C17B 1.362(14) .
C12 C17A 1.367(9) .
C12 N2 1.439(5) .
C10 C11 1.378(6) .
C10 C9 1.400(7) .
C10 H10 0.9300 .
N2 C1 1.358(6) .
N2 C11 1.369(6) .
C11 C2 1.420(6) .
C4 C3 1.403(6) .
C4 C5 1.404(7) .
C4 C9 1.424(6) .
C9 C8 1.426(6) .
C3 C2 1.389(7) .
C3 H3 0.9300 .
C5 C6 1.364(8) .
C5 H5 0.9300 .
C8 C7 1.357(9) .
C8 H8 0.9300 .
C7 C6 1.400(10) .
C7 H7 0.9300 .
C1 H1 0.9300 .
C6 H6 0.9300 .
C17A C16A 1.423(10) .
C17A H17A 0.9300 .
C15 C16B 1.24(2) .
C15 C16A 1.277(11) .
C15 C14B 1.38(3) .
C15 C14A 1.476(11) .
C15 C18 1.481(7) .
C16A H16A 0.9300 .
C13A C14A 1.313(17) .
C13A H13A 0.9300 .
C14B C13B 1.42(2) .
C14B H14B 0.9300 .
C13B H13B 0.9300 .
C17B C16B 1.348(19) .
C17B H17B 0.9300 .
C14A H14A 0.9300 .
C16B H16B 0.9300 .
C18 O2 1.194(2) .
C18 O3 1.19(3) .
O2 Zn1 1.930(4) 4_556

loop_
_geom_torsion_atom_site_label_1
_geom_torsion_atom_site_label_2
_geom_torsion_atom_site_label_3
_geom_torsion_atom_site_label_4
_geom_torsion
_geom_torsion_site_symmetry_1
_geom_torsion_site_symmetry_4
O1 Zn1 O1 Zn1 24.6(2) 7_554 7
O2 Zn1 O1 Zn1 136.9(3) 2_556 7
N1 Zn1 O1 Zn1 -92.9(3) . 7
O1 Zn1 N1 C1 -140.4(5) . .
O1 Zn1 N1 C1 105.8(5) 7_554 .
O2 Zn1 N1 C1 -10.4(6) 2_556 .
O1 Zn1 N1 C2 40.8(5) . .
O1 Zn1 N1 C2 -72.9(5) 7_554 .
O2 Zn1 N1 C2 170.8(5) 2_556 .
C13B C12 N2 C1 -46.8(13) . .
C13A C12 N2 C1 37.5(16) . .
C17B C12 N2 C1 135.1(17) . .
C17A C12 N2 C1 -141.4(8) . .
C13B C12 N2 C11 141.6(12) . .
C13A C12 N2 C11 -134.2(13) . .
C17B C12 N2 C11 -36.6(18) . .
C17A C12 N2 C11 46.9(10) . .
C1 N2 C11 C10 178.8(7) . .
C12 N2 C11 C10 -8.3(11) . .
C1 N2 C11 C2 1.2(6) . .
C12 N2 C11 C2 174.0(6) . .
C9 C10 C11 N2 178.5(6) . .
C9 C10 C11 C2 -4.1(8) . .
C11 C10 C9 C4 2.1(8) . .
C11 C10 C9 C8 -178.9(5) . .
C3 C4 C9 C10 -0.5(8) . .
C5 C4 C9 C10 -176.1(5) . .
C3 C4 C9 C8 -179.5(5) . .
C5 C4 C9 C8 5.0(8) . .
C5 C4 C3 C2 176.3(5) . .
C9 C4 C3 C2 0.9(8) . .
C1 N1 C2 C3 175.8(6) . .
Zn1 N1 C2 C3 -5.2(9) . .
C1 N1 C2 C11 -1.1(7) . .
Zn1 N1 C2 C11 177.9(4) . .
C4 C3 C2 N1 -179.4(6) . .
C4 C3 C2 C11 -2.9(8) . .
N2 C11 C2 N1 -0.1(7) . .
C10 C11 C2 N1 -178.1(5) . .
N2 C11 C2 C3 -177.4(5) . .
C10 C11 C2 C3 4.6(9) . .
C3 C4 C5 C6 -179.2(6) . .
C9 C4 C5 C6 -3.7(9) . .
C10 C9 C8 C7 178.4(5) . .
C4 C9 C8 C7 -2.7(9) . .
C9 C8 C7 C6 -1.0(10) . .
C2 N1 C1 N2 1.9(8) . .
Zn1 N1 C1 N2 -177.0(4) . .
C11 N2 C1 N1 -2.0(8) . .
C12 N2 C1 N1 -175.1(6) . .
C4 C5 C6 C7 0.0(10) . .
C8 C7 C6 C5 2.5(11) . .
C13B C12 C17A C16A 66.8(13) . .
C13A C12 C17A C16A 3.6(19) . .
C17B C12 C17A C16A -59.9(12) . .
N2 C12 C17A C16A -177.5(9) . .
C16B C15 C16A C17A 68.2(12) . .
C14B C15 C16A C17A -57.0(15) . .
C14A C15 C16A C17A -2.9(19) . .
C18 C15 C16A C17A 178.5(12) . .
C12 C17A C16A C15 -4.2(17) . .
C13B C12 C13A C14A -63(2) . .
C17B C12 C13A C14A 63(2) . .
C17A C12 C13A C14A 5(3) . .
N2 C12 C13A C14A -173.9(18) . .
C16B C15 C14B C13B 1(4) . .
C16A C15 C14B C13B 61(2) . .
C14A C15 C14B C13B -68(2) . .
C18 C15 C14B C13B -174.0(18) . .
C13A C12 C13B C14B 64(2) . .
C17B C12 C13B C14B -2(3) . .
C17A C12 C13B C14B -60(2) . .
N2 C12 C13B C14B 179.9(17) . .
C15 C14B C13B C12 1(4) . .
C13B C12 C17B C16B 1(4) . .
C13A C12 C17B C16B -61(3) . .
C17A C12 C17B C16B 66(3) . .
N2 C12 C17B C16B 179(2) . .
C12 C13A C14A C15 -12(3) . .
C16B C15 C14A C13A -52(2) . .
C16A C15 C14A C13A 11(3) . .
C14B C15 C14A C13A 73(2) . .
C18 C15 C14A C13A -170.5(17) . .
C16A C15 C16B C17B -69(3) . .
C14B C15 C16B C17B -2(4) . .
C14A C15 C16B C17B 56(3) . .
C18 C15 C16B C17B 173(2) . .
C12 C17B C16B C15 1(5) . .
C16B C15 C18 O2 78(3) . .
C16A C15 C18 O2 -4(2) . .
C14B C15 C18 O2 -107(2) . .
C14A C15 C18 O2 176.9(15) . .
C16B C15 C18 O3 -115(3) . .
C16A C15 C18 O3 163(2) . .
C14B C15 C18 O3 60(3) . .
C14A C15 C18 O3 -16(3) . .
O3 C18 O2 Zn1 -9(3) . 4_556
C15 C18 O2 Zn1 161.1(8) . 4_556
